data_7101834
loop_
_publ_author_name
'Zhang, Fenbao'
'Jennings, Michael C'
'Puddephatt, Richard J'

_publ_section_title
;
 Organometallic molecular materials: self-assembly through hydrogen
 bonding of an organoplatinum network structure with zeolite-like
 topology.
;
_journal_issue 15
_journal_name_full 'Chemical communications (Cambridge, England)'
_journal_page_first 1496
_journal_page_last 1498
_journal_paper_doi 10.1039/b617341a
_journal_year 2007
_chemical_formula_moiety 'C12 H17 N3 O2 Pt'
_chemical_formula_sum 'C12 H17 N3 O2 Pt'
_chemical_formula_weight 430.38
_chemical_name_systematic
;
?
;
_space_group_IT_number 228
_symmetry_cell_setting cubic
_symmetry_space_group_name_Hall '-F 4ud 2vw 3'
_symmetry_space_group_name_H-M 'F d -3 c :2'
_atom_sites_solution_hydrogens geom
_atom_sites_solution_primary direct
_atom_sites_solution_secondary difmap
_audit_creation_method SHELXL-97
_cell_angle_alpha 90.00
_cell_angle_beta 90.00
_cell_angle_gamma 90.00
_cell_formula_units_Z 192
_cell_length_a 47.3348(5)
_cell_length_b 47.3348(5)
_cell_length_c 47.3348(5)
_cell_measurement_reflns_used 8127
_cell_measurement_temperature 150(2)
_cell_measurement_theta_max 25.03
_cell_measurement_theta_min 1.70
_cell_volume 106057.6(19)
_computing_cell_refinement 'DENZO-SMN (Otwinowski & Minor, 1997)'
_computing_data_collection 'COLLECT (Nonius, 1997-2001)'
_computing_data_reduction DENZO-SMN
_computing_molecular_graphics 'SHELXTL/PC (Sheldrick, 2001)'
_computing_publication_material SHELXTL/PC
_computing_structure_refinement 'SHELXL-97 (Sheldrick, 1997)'
_computing_structure_solution 'SHELXS-97 (Sheldrick, 1997)'
_diffrn_ambient_temperature 150(2)
_diffrn_measured_fraction_theta_full 0.998
_diffrn_measured_fraction_theta_max 0.998
_diffrn_measurement_device_type 'Nonius Kappa-CCD'
_diffrn_measurement_method '\f scans, and \w scans with \k offsets'
_diffrn_radiation_monochromator graphite
_diffrn_radiation_source 'fine-focus sealed tube'
_diffrn_radiation_type MoK\a
_diffrn_radiation_wavelength 0.71073
_diffrn_reflns_av_R_equivalents 0.106
_diffrn_reflns_av_sigmaI/netI 0.0264
_diffrn_reflns_limit_h_max 56
_diffrn_reflns_limit_h_min -56
_diffrn_reflns_limit_k_max 38
_diffrn_reflns_limit_k_min -38
_diffrn_reflns_limit_l_max 38
_diffrn_reflns_limit_l_min -38
_diffrn_reflns_number 107043
_diffrn_reflns_theta_full 25.01
_diffrn_reflns_theta_max 25.01
_diffrn_reflns_theta_min 2.58
_diffrn_standards_number 0
_exptl_absorpt_coefficient_mu 6.349
_exptl_absorpt_correction_T_max 0.4493
_exptl_absorpt_correction_T_min 0.1710
_exptl_absorpt_correction_type multi-scan
_exptl_absorpt_process_details 'DENZO-SMN (Otwinowski & Minor, 1997)'
_exptl_crystal_colour yellow
_exptl_crystal_density_diffrn 1.294
_exptl_crystal_density_method 'not measured'
_exptl_crystal_description plate
_exptl_crystal_F_000 39168
_exptl_crystal_size_max 0.43
_exptl_crystal_size_mid 0.43
_exptl_crystal_size_min 0.15
_refine_diff_density_max 1.411
_refine_diff_density_min -1.202
_refine_diff_density_rms 0.136
_refine_ls_extinction_coef 0.0000045(10)
_refine_ls_extinction_expression Fc^*^=kFc[1+0.001xFc^2^\l^3^/sin(2\q)]^-1/4^
_refine_ls_extinction_method SHELXL
_refine_ls_goodness_of_fit_ref 1.078
_refine_ls_hydrogen_treatment constr
_refine_ls_matrix_type full
_refine_ls_number_parameters 164
_refine_ls_number_reflns 3908
_refine_ls_number_restraints 0
_refine_ls_restrained_S_all 1.078
_refine_ls_R_factor_all 0.0619
_refine_ls_R_factor_gt 0.0451
_refine_ls_shift/su_max 0.002
_refine_ls_shift/su_mean 0.000
_refine_ls_structure_factor_coef Fsqd
_refine_ls_weighting_details 'calc w=1/[\s^2^(Fo^2^)+(0.0877P)^2^+690.9330P] where P=(Fo^2^+2Fc^2^)/3'
_refine_ls_weighting_scheme calc
_refine_ls_wR_factor_gt 0.1237
_refine_ls_wR_factor_ref 0.1386
_reflns_number_gt 2889
_reflns_number_total 3908
_reflns_threshold_expression I>2\s(I)
_cod_data_source_file b617341a.txt
_cod_data_source_block complex_1
_cod_depositor_comments
;
The following automatic conversions were performed:
'_symmetry_cell_setting' value 'Cubic' changed to 'cubic' according to
'/home/saulius/struct/CIF-dictionaries/cif_core.dic' dictionary named
'cif_core.dic' version 2.4.1 from 2010-06-29.

Automatic conversion script
Id: cif_fix_enum 1527 2010-12-29 10:47:43Z saulius 
;
_cod_original_sg_symbol_Hall '-F 4cvw 2vw'
_cod_original_sg_symbol_H-M 'F d -3 c'
_cod_database_code 7101834

loop_
_symmetry_equiv_pos_as_xyz
'x, y, z'
'-x+1/4, -y+3/4, z+1/2'
'-x+3/4, y+1/2, -z+1/4'
'x+1/2, -y+1/4, -z+3/4'
'z, x, y'
'z+1/2, -x+1/4, -y+3/4'
'-z+1/4, -x+3/4, y+1/2'
'-z+3/4, x+1/2, -y+1/4'
'y, z, x'
'-y+3/4, z+1/2, -x+1/4'
'y+1/2, -z+1/4, -x+3/4'
'-y+1/4, -z+3/4, x+1/2'
'y+3/4, x+1/4, -z'
'-y+1/2, -x+1/2, -z+1/2'
'y+1/4, -x, z+3/4'
'-y, x+3/4, z+1/4'
'x+3/4, z+1/4, -y'
'-x, z+3/4, y+1/4'
'-x+1/2, -z+1/2, -y+1/2'
'x+1/4, -z, y+3/4'
'z+3/4, y+1/4, -x'
'z+1/4, -y, x+3/4'
'-z, y+3/4, x+1/4'
'-z+1/2, -y+1/2, -x+1/2'
'x, y+1/2, z+1/2'
'-x+1/4, -y+5/4, z+1'
'-x+3/4, y+1, -z+3/4'
'x+1/2, -y+3/4, -z+5/4'
'z, x+1/2, y+1/2'
'z+1/2, -x+3/4, -y+5/4'
'-z+1/4, -x+5/4, y+1'
'-z+3/4, x+1, -y+3/4'
'y, z+1/2, x+1/2'
'-y+3/4, z+1, -x+3/4'
'y+1/2, -z+3/4, -x+5/4'
'-y+1/4, -z+5/4, x+1'
'y+3/4, x+3/4, -z+1/2'
'-y+1/2, -x+1, -z+1'
'y+1/4, -x+1/2, z+5/4'
'-y, x+5/4, z+3/4'
'x+3/4, z+3/4, -y+1/2'
'-x, z+5/4, y+3/4'
'-x+1/2, -z+1, -y+1'
'x+1/4, -z+1/2, y+5/4'
'z+3/4, y+3/4, -x+1/2'
'z+1/4, -y+1/2, x+5/4'
'-z, y+5/4, x+3/4'
'-z+1/2, -y+1, -x+1'
'x+1/2, y, z+1/2'
'-x+3/4, -y+3/4, z+1'
'-x+5/4, y+1/2, -z+3/4'
'x+1, -y+1/4, -z+5/4'
'z+1/2, x, y+1/2'
'z+1, -x+1/4, -y+5/4'
'-z+3/4, -x+3/4, y+1'
'-z+5/4, x+1/2, -y+3/4'
'y+1/2, z, x+1/2'
'-y+5/4, z+1/2, -x+3/4'
'y+1, -z+1/4, -x+5/4'
'-y+3/4, -z+3/4, x+1'
'y+5/4, x+1/4, -z+1/2'
'-y+1, -x+1/2, -z+1'
'y+3/4, -x, z+5/4'
'-y+1/2, x+3/4, z+3/4'
'x+5/4, z+1/4, -y+1/2'
'-x+1/2, z+3/4, y+3/4'
'-x+1, -z+1/2, -y+1'
'x+3/4, -z, y+5/4'
'z+5/4, y+1/4, -x+1/2'
'z+3/4, -y, x+5/4'
'-z+1/2, y+3/4, x+3/4'
'-z+1, -y+1/2, -x+1'
'x+1/2, y+1/2, z'
'-x+3/4, -y+5/4, z+1/2'
'-x+5/4, y+1, -z+1/4'
'x+1, -y+3/4, -z+3/4'
'z+1/2, x+1/2, y'
'z+1, -x+3/4, -y+3/4'
'-z+3/4, -x+5/4, y+1/2'
'-z+5/4, x+1, -y+1/4'
'y+1/2, z+1/2, x'
'-y+5/4, z+1, -x+1/4'
'y+1, -z+3/4, -x+3/4'
'-y+3/4, -z+5/4, x+1/2'
'y+5/4, x+3/4, -z'
'-y+1, -x+1, -z+1/2'
'y+3/4, -x+1/2, z+3/4'
'-y+1/2, x+5/4, z+1/4'
'x+5/4, z+3/4, -y'
'-x+1/2, z+5/4, y+1/4'
'-x+1, -z+1, -y+1/2'
'x+3/4, -z+1/2, y+3/4'
'z+5/4, y+3/4, -x'
'z+3/4, -y+1/2, x+3/4'
'-z+1/2, y+5/4, x+1/4'
'-z+1, -y+1, -x+1/2'
'-x, -y, -z'
'x-1/4, y-3/4, -z-1/2'
'x-3/4, -y-1/2, z-1/4'
'-x-1/2, y-1/4, z-3/4'
'-z, -x, -y'
'-z-1/2, x-1/4, y-3/4'
'z-1/4, x-3/4, -y-1/2'
'z-3/4, -x-1/2, y-1/4'
'-y, -z, -x'
'y-3/4, -z-1/2, x-1/4'
'-y-1/2, z-1/4, x-3/4'
'y-1/4, z-3/4, -x-1/2'
'-y-3/4, -x-1/4, z'
'y-1/2, x-1/2, z-1/2'
'-y-1/4, x, -z-3/4'
'y, -x-3/4, -z-1/4'
'-x-3/4, -z-1/4, y'
'x, -z-3/4, -y-1/4'
'x-1/2, z-1/2, y-1/2'
'-x-1/4, z, -y-3/4'
'-z-3/4, -y-1/4, x'
'-z-1/4, y, -x-3/4'
'z, -y-3/4, -x-1/4'
'z-1/2, y-1/2, x-1/2'
'-x, -y+1/2, -z+1/2'
'x-1/4, y-1/4, -z'
'x-3/4, -y, z+1/4'
'-x-1/2, y+1/4, z-1/4'
'-z, -x+1/2, -y+1/2'
'-z-1/2, x+1/4, y-1/4'
'z-1/4, x-1/4, -y'
'z-3/4, -x, y+1/4'
'-y, -z+1/2, -x+1/2'
'y-3/4, -z, x+1/4'
'-y-1/2, z+1/4, x-1/4'
'y-1/4, z-1/4, -x'
'-y-3/4, -x+1/4, z+1/2'
'y-1/2, x, z'
'-y-1/4, x+1/2, -z-1/4'
'y, -x-1/4, -z+1/4'
'-x-3/4, -z+1/4, y+1/2'
'x, -z-1/4, -y+1/4'
'x-1/2, z, y'
'-x-1/4, z+1/2, -y-1/4'
'-z-3/4, -y+1/4, x+1/2'
'-z-1/4, y+1/2, -x-1/4'
'z, -y-1/4, -x+1/4'
'z-1/2, y, x'
'-x+1/2, -y, -z+1/2'
'x+1/4, y-3/4, -z'
'x-1/4, -y-1/2, z+1/4'
'-x, y-1/4, z-1/4'
'-z+1/2, -x, -y+1/2'
'-z, x-1/4, y-1/4'
'z+1/4, x-3/4, -y'
'z-1/4, -x-1/2, y+1/4'
'-y+1/2, -z, -x+1/2'
'y-1/4, -z-1/2, x+1/4'
'-y, z-1/4, x-1/4'
'y+1/4, z-3/4, -x'
'-y-1/4, -x-1/4, z+1/2'
'y, x-1/2, z'
'-y+1/4, x, -z-1/4'
'y+1/2, -x-3/4, -z+1/4'
'-x-1/4, -z-1/4, y+1/2'
'x+1/2, -z-3/4, -y+1/4'
'x, z-1/2, y'
'-x+1/4, z, -y-1/4'
'-z-1/4, -y-1/4, x+1/2'
'-z+1/4, y, -x-1/4'
'z+1/2, -y-3/4, -x+1/4'
'z, y-1/2, x'
'-x+1/2, -y+1/2, -z'
'x+1/4, y-1/4, -z-1/2'
'x-1/4, -y, z-1/4'
'-x, y+1/4, z-3/4'
'-z+1/2, -x+1/2, -y'
'-z, x+1/4, y-3/4'
'z+1/4, x-1/4, -y-1/2'
'z-1/4, -x, y-1/4'
'-y+1/2, -z+1/2, -x'
'y-1/4, -z, x-1/4'
'-y, z+1/4, x-3/4'
'y+1/4, z-1/4, -x-1/2'
'-y-1/4, -x+1/4, z'
'y, x, z-1/2'
'-y+1/4, x+1/2, -z-3/4'
'y+1/2, -x-1/4, -z-1/4'
'-x-1/4, -z+1/4, y'
'x+1/2, -z-1/4, -y-1/4'
'x, z, y-1/2'
'-x+1/4, z+1/2, -y-3/4'
'-z-1/4, -y+1/4, x'
'-z+1/4, y+1/2, -x-3/4'
'z+1/2, -y-1/4, -x-1/4'
'z, y, x-1/2'

loop_
_atom_site_label
_atom_site_type_symbol
_atom_site_fract_x
_atom_site_fract_y
_atom_site_fract_z
_atom_site_U_iso_or_equiv
_atom_site_adp_type
_atom_site_occupancy
_atom_site_symmetry_multiplicity
_atom_site_calc_flag
_atom_site_refinement_flags
Pt Pt 0.909030(6) 0.936450(6) 0.094867(7) 0.04528(17) Uani 1 1 d .
N1 N 0.94397(14) 0.94332(14) 0.12295(13) 0.0474(15) Uani 1 1 d .
C2 C 0.9389(2) 0.9517(2) 0.14978(18) 0.060(2) Uani 1 1 d .
H2A H 0.9199 0.9520 0.1564 0.072 Uiso 1 1 calc R
C3 C 0.9599(2) 0.9599(2) 0.16782(19) 0.072(3) Uani 1 1 d .
H3A H 0.9558 0.9644 0.1869 0.087 Uiso 1 1 calc R
C4 C 0.9876(2) 0.9614(2) 0.1576(2) 0.070(3) Uani 1 1 d .
H4A H 1.0024 0.9685 0.1691 0.083 Uiso 1 1 calc R
C5 C 0.9927(2) 0.95251(18) 0.13097(19) 0.059(2) Uani 1 1 d .
H5A H 1.0115 0.9533 0.1238 0.071 Uiso 1 1 calc R
C6 C 0.97129(17) 0.94232(16) 0.11411(17) 0.0477(19) Uani 1 1 d .
N7 N 0.97791(13) 0.93029(14) 0.08784(14) 0.0478(16) Uani 1 1 d .
H7A H 0.9929 0.9374 0.0794 0.057 Uiso 1 1 calc R
C8 C 0.96424(16) 0.90865(16) 0.07314(17) 0.0448(18) Uani 1 1 d .
C9 C 0.98052(17) 0.8920(2) 0.05648(18) 0.056(2) Uani 1 1 d .
H9A H 1.0000 0.8961 0.0543 0.068 Uiso 1 1 calc R
C10 C 0.96911(19) 0.8692(2) 0.04271(19) 0.062(2) Uani 1 1 d .
H10A H 0.9805 0.8571 0.0314 0.074 Uiso 1 1 calc R
C11 C 0.9404(2) 0.86426(17) 0.04571(19) 0.060(2) Uani 1 1 d .
H11A H 0.9314 0.8488 0.0366 0.072 Uiso 1 1 calc R
C12 C 0.92543(19) 0.88269(16) 0.06236(19) 0.055(2) Uani 1 1 d .
H12A H 0.9058 0.8794 0.0646 0.066 Uiso 1 1 calc R
N13 N 0.93657(14) 0.90505(13) 0.07563(15) 0.0494(16) Uani 1 1 d .
C14 C 0.87587(17) 0.92848(18) 0.0682(2) 0.061(2) Uani 1 1 d .
H14A H 0.8599 0.9408 0.0731 0.091 Uiso 1 1 calc R
H14B H 0.8701 0.9087 0.0700 0.091 Uiso 1 1 calc R
H14C H 0.8817 0.9322 0.0487 0.091 Uiso 1 1 calc R
C15 C 0.88415(17) 0.96689(17) 0.11294(19) 0.057(2) Uani 1 1 d .
H15A H 0.8657 0.9672 0.1036 0.086 Uiso 1 1 calc R
H15B H 0.8932 0.9854 0.1108 0.086 Uiso 1 1 calc R
H15C H 0.8816 0.9627 0.1331 0.086 Uiso 1 1 calc R
O16 O 0.92457(11) 0.96498(11) 0.06700(11) 0.0514(14) Uani 1 1 d .
H16A H 0.9389 0.9582 0.0589 0.077 Uiso 1 1 calc R
O17 O 0.89431(12) 0.90943(10) 0.12379(14) 0.0578(15) Uani 1 1 d .
H17A H 0.9015 0.8934 0.1211 0.087 Uiso 1 1 calc R

loop_
_atom_site_aniso_label
_atom_site_aniso_U_11
_atom_site_aniso_U_22
_atom_site_aniso_U_33
_atom_site_aniso_U_23
_atom_site_aniso_U_13
_atom_site_aniso_U_12
Pt 0.0410(2) 0.0385(2) 0.0563(2) 0.00745(13) 0.01009(13) 0.00520(12)
N1 0.047(4) 0.054(4) 0.041(3) 0.012(3) 0.003(3) 0.006(3)
C2 0.065(6) 0.067(6) 0.048(5) 0.010(4) 0.015(4) 0.003(5)
C3 0.099(8) 0.070(6) 0.049(5) -0.002(5) 0.005(5) 0.016(5)
C4 0.069(6) 0.069(6) 0.071(7) -0.001(5) -0.013(5) 0.013(5)
C5 0.060(5) 0.059(5) 0.058(6) -0.004(4) -0.001(4) 0.006(4)
C6 0.051(5) 0.041(4) 0.051(5) 0.002(3) 0.006(4) 0.012(4)
N7 0.037(3) 0.054(4) 0.052(4) 0.007(3) 0.010(3) 0.008(3)
C8 0.036(4) 0.045(4) 0.054(5) 0.011(4) 0.006(3) 0.006(3)
C9 0.037(4) 0.070(6) 0.062(5) 0.006(4) 0.006(4) 0.006(4)
C10 0.056(5) 0.073(6) 0.056(5) 0.004(5) 0.005(4) 0.008(5)
C11 0.076(6) 0.038(4) 0.066(6) -0.006(4) 0.001(5) 0.006(4)
C12 0.053(5) 0.037(4) 0.075(6) 0.006(4) 0.006(4) 0.002(4)
N13 0.051(4) 0.039(4) 0.058(4) 0.007(3) 0.011(3) 0.006(3)
C14 0.037(4) 0.043(5) 0.102(7) 0.009(4) 0.003(4) 0.004(3)
C15 0.047(5) 0.054(5) 0.072(6) 0.013(4) 0.025(4) 0.010(4)
O16 0.050(3) 0.044(3) 0.060(3) 0.009(3) 0.013(3) 0.012(2)
O17 0.059(4) 0.037(3) 0.078(4) 0.009(3) 0.010(3) 0.008(3)

loop_
_atom_type_symbol
_atom_type_description
_atom_type_scat_dispersion_real
_atom_type_scat_dispersion_imag
_atom_type_scat_source
C C 0.0033 0.0016 'International Tables Vol C Tables 4.2.6.8 and 6.1.1.4'
H H 0.0000 0.0000 'International Tables Vol C Tables 4.2.6.8 and 6.1.1.4'
N N 0.0061 0.0033 'International Tables Vol C Tables 4.2.6.8 and 6.1.1.4'
O O 0.0106 0.0060 'International Tables Vol C Tables 4.2.6.8 and 6.1.1.4'
Pt Pt -1.7033 8.3905 'International Tables Vol C Tables 4.2.6.8 and 6.1.1.4'

loop_
_geom_angle_atom_site_label_1
_geom_angle_atom_site_label_2
_geom_angle_atom_site_label_3
_geom_angle
O17 Pt O16 177.4(2)
O17 Pt C15 87.9(3)
O16 Pt C15 90.7(3)
O17 Pt C14 92.1(3)
O16 Pt C14 90.0(3)
C15 Pt C14 86.9(4)
O17 Pt N1 86.6(2)
O16 Pt N1 91.3(2)
C15 Pt N1 94.5(3)
C14 Pt N1 178.1(3)
O17 Pt N13 93.3(2)
O16 Pt N13 88.0(2)
C15 Pt N13 178.2(3)
C14 Pt N13 94.3(3)
N1 Pt N13 84.3(3)
C2 N1 C6 118.0(7)
C2 N1 Pt 119.2(6)
C6 N1 Pt 122.5(5)
N1 C2 C3 122.6(8)
N1 C2 H2A 118.7
C3 C2 H2A 118.7
C2 C3 C4 118.8(9)
C2 C3 H3A 120.6
C4 C3 H3A 120.6
C5 C4 C3 118.5(10)
C5 C4 H4A 120.8
C3 C4 H4A 120.8
C4 C5 C6 121.0(9)
C4 C5 H5A 119.5
C6 C5 H5A 119.5
N1 C6 C5 120.7(8)
N1 C6 N7 120.0(7)
C5 C6 N7 119.4(7)
C8 N7 C6 129.5(7)
C8 N7 H7A 115.3
C6 N7 H7A 115.3
N13 C8 C9 122.6(8)
N13 C8 N7 120.5(7)
C9 C8 N7 116.9(7)
C8 C9 C10 120.7(8)
C8 C9 H9A 119.7
C10 C9 H9A 119.7
C9 C10 C11 118.0(8)
C9 C10 H10A 121.0
C11 C10 H10A 121.0
C12 C11 C10 117.2(8)
C12 C11 H11A 121.4
C10 C11 H11A 121.4
N13 C12 C11 124.7(8)
N13 C12 H12A 117.6
C11 C12 H12A 117.6
C8 N13 C12 116.7(7)
C8 N13 Pt 122.7(5)
C12 N13 Pt 120.0(5)
Pt C14 H14A 109.5
Pt C14 H14B 109.5
H14A C14 H14B 109.5
Pt C14 H14C 109.5
H14A C14 H14C 109.5
H14B C14 H14C 109.5
Pt C15 H15A 109.5
Pt C15 H15B 109.5
H15A C15 H15B 109.5
Pt C15 H15C 109.5
H15A C15 H15C 109.5
H15B C15 H15C 109.5
Pt O16 H16A 109.5
Pt O17 H17A 109.5

loop_
_geom_bond_atom_site_label_1
_geom_bond_atom_site_label_2
_geom_bond_distance
Pt O17 1.999(6)
Pt O16 2.026(5)
Pt C15 2.048(8)
Pt C14 2.049(9)
Pt N1 2.147(6)
Pt N13 2.176(6)
N1 C2 1.353(10)
N1 C6 1.360(10)
C2 C3 1.368(13)
C2 H2A 0.9500
C3 C4 1.396(14)
C3 H3A 0.9500
C4 C5 1.351(12)
C4 H4A 0.9500
C5 C6 1.379(12)
C5 H5A 0.9500
C6 N7 1.403(10)
N7 C8 1.397(10)
N7 H7A 0.8800
C8 N13 1.326(10)
C8 C9 1.357(12)
C9 C10 1.371(12)
C9 H9A 0.9500
C10 C11 1.388(13)
C10 H10A 0.9500
C11 C12 1.372(12)
C11 H11A 0.9500
C12 N13 1.339(11)
C12 H12A 0.9500
C14 H14A 0.9800
C14 H14B 0.9800
C14 H14C 0.9800
C15 H15A 0.9800
C15 H15B 0.9800
C15 H15C 0.9800
O16 H16A 0.8400
O17 H17A 0.8400

loop_
_geom_hbond_atom_site_label_D
_geom_hbond_atom_site_label_H
_geom_hbond_atom_site_label_A
_geom_hbond_distance_DH
_geom_hbond_distance_HA
_geom_hbond_distance_DA
_geom_hbond_angle_DHA
_geom_hbond_site_symmetry_A
N7 H7A O16 0.88 2.02 2.770(8) 143.1 105_766
O17 H17A O17 0.84 1.84 2.645(7) 159.7 136_575

loop_
_geom_torsion_atom_site_label_1
_geom_torsion_atom_site_label_2
_geom_torsion_atom_site_label_3
_geom_torsion_atom_site_label_4
_geom_torsion
O17 Pt N1 C2 -55.9(6)
O16 Pt N1 C2 122.5(6)
C15 Pt N1 C2 31.7(6)
C14 Pt N1 C2 -105(10)
N13 Pt N1 C2 -149.6(6)
O17 Pt N1 C6 130.9(6)
O16 Pt N1 C6 -50.7(6)
C15 Pt N1 C6 -141.5(6)
C14 Pt N1 C6 81(10)
N13 Pt N1 C6 37.2(6)
C6 N1 C2 C3 1.8(13)
Pt N1 C2 C3 -171.7(7)
N1 C2 C3 C4 4.4(15)
C2 C3 C4 C5 -5.4(14)
C3 C4 C5 C6 0.4(14)
C2 N1 C6 C5 -6.9(11)
Pt N1 C6 C5 166.3(6)
C2 N1 C6 N7 171.7(7)
Pt N1 C6 N7 -15.0(10)
C4 C5 C6 N1 6.0(13)
C4 C5 C6 N7 -172.7(8)
N1 C6 N7 C8 -30.1(11)
C5 C6 N7 C8 148.6(8)
C6 N7 C8 N13 31.1(12)
C6 N7 C8 C9 -149.1(8)
N13 C8 C9 C10 -4.3(13)
N7 C8 C9 C10 175.9(8)
C8 C9 C10 C11 1.8(13)
C9 C10 C11 C12 0.0(13)
C10 C11 C12 N13 0.5(13)
C9 C8 N13 C12 4.6(12)
N7 C8 N13 C12 -175.6(7)
C9 C8 N13 Pt -166.8(6)
N7 C8 N13 Pt 13.0(10)
C11 C12 N13 C8 -2.7(12)
C11 C12 N13 Pt 168.9(7)
O17 Pt N13 C8 -122.9(6)
O16 Pt N13 C8 54.9(6)
C15 Pt N13 C8 11(10)
C14 Pt N13 C8 144.7(7)
N1 Pt N13 C8 -36.6(6)
O17 Pt N13 C12 66.1(6)
O16 Pt N13 C12 -116.2(6)
C15 Pt N13 C12 -160(10)
C14 Pt N13 C12 -26.3(7)
N1 Pt N13 C12 152.3(6)
